data_1010491
loop_
_publ_author_name
'Mark, H'
'Pohland, E'

_publ_section_title
;
Ueber die Gitterstruktur des Aethans und des Diborans.
;
_journal_coden_ASTM ZEKGAX
_journal_name_full
;
Zeitschrift fuer Kristallographie, Kristallgeometrie, Kristallphysik,
Kristallchemie (-144,1977)
;
_journal_page_first 103
_journal_page_last 112
_journal_volume 62
_journal_year 1925
_chemical_formula_structural 'B2 H6'
_chemical_formula_sum 'B2 H6'
_chemical_name_systematic Diborane
_space_group_IT_number 194
_symmetry_cell_setting hexagonal
_symmetry_Int_Tables_number 194
_symmetry_space_group_name_Hall '-P 6c 2c'
_symmetry_space_group_name_H-M 'P 63/m m c'
_cell_angle_alpha 90
_cell_angle_beta 90
_cell_angle_gamma 120
_cell_formula_units_Z 2
_cell_length_a 4.54
_cell_length_b 4.54
_cell_length_c 8.69
_cell_volume 155.1
_exptl_crystal_density_meas 0.58
_cod_original_formula_sum 'H6 B2'
_cod_database_code 1010491

loop_
_symmetry_equiv_pos_as_xyz
x,y,z
-y,x-y,z
y-x,-x,z
-y,-x,z
y-x,y,z
x,x-y,z
-x,-y,-z
y,y-x,-z
x-y,x,-z
y,x,-z
x-y,-y,-z
-x,y-x,-z
-x,-y,1/2+z
y,y-x,1/2+z
x-y,x,1/2+z
y,x,1/2+z
x-y,-y,1/2+z
-x,y-x,1/2+z
x,y,1/2-z
-y,x-y,1/2-z
y-x,-x,1/2-z
-y,-x,1/2-z
y-x,y,1/2-z
x,x-y,1/2-z

loop_
_atom_site_label
_atom_site_type_symbol
_atom_site_symmetry_multiplicity
_atom_site_Wyckoff_symbol
_atom_site_fract_x
_atom_site_fract_y
_atom_site_fract_z
_atom_site_occupancy
_atom_site_attached_hydrogens
_atom_site_calc_flag
B1 B3+ 2 a 0. 0. 0. 1. 3 d
H1 H1- 4 ? -1. -1. -1. 3. 0 dum
B2 B3+ 2 ? -1. -1. -1. 1. 0 dum

loop_
_atom_type_symbol
_atom_type_oxidation_number
B3+ 3.000
H1- -1.000
